data_2207693
loop_
_publ_author_name
'Sema \"Ozt\"urk Y\?ild\?ir\?im'
'Mehmet Akkurt'
'M. Kas\?im \,Sener'
'Makbule Burkut Ko\,cak'
'H.-K. Fun'

_publ_section_title
;
 Diethyl 2-(3,4-dicyanophenyl)-2-[(2-naphthyl)methyl]malonate
;
_journal_coeditor_code WN6398
_journal_issue 12
_journal_name_full 'Acta Crystallographica Section E'
_journal_page_first o4101
_journal_page_last o4103
_journal_paper_doi 10.1107/S1600536805036494
_journal_volume 61
_journal_year 2005
_chemical_formula_iupac 'C26 H22 N2 O4'
_chemical_formula_moiety 'C26 H22 N2 O4'
_chemical_formula_sum 'C26 H22 N2 O4'
_chemical_formula_weight 426.46
_chemical_name_systematic
;
Diethyl 2-(3,4-dicyanophenyl)-2-[(2-naphthyl)methyl]malonate
;
_space_group_IT_number 33
_symmetry_cell_setting orthorhombic
_symmetry_space_group_name_Hall 'P 2c -2n'
_symmetry_space_group_name_H-M 'P n a 21'
_atom_sites_solution_hydrogens geom
_atom_sites_solution_primary direct
_atom_sites_solution_secondary difmap
_cell_angle_alpha 90
_cell_angle_beta 90
_cell_angle_gamma 90
_cell_formula_units_Z 8
_cell_length_a 15.3760(3)
_cell_length_b 11.5504(2)
_cell_length_c 26.0798(5)
_cell_measurement_reflns_used 6578
_cell_measurement_temperature 273(2)
_cell_measurement_theta_max 30.0
_cell_measurement_theta_min 2.21
_cell_volume 4631.75(15)
_computing_cell_refinement 'SAINT (Siemens, 1996)'
_computing_data_collection 'SMART (Siemens, 1996)'
_computing_data_reduction SAINT
_computing_molecular_graphics 'ORTEP-3 for Windows (Farrugia, 1997)'
_computing_publication_material 'WinGX (Farrugia, 1999)'
_computing_structure_refinement 'SHELXL97 (Sheldrick, 1997)'
_computing_structure_solution 'SHELXS97 (Sheldrick, 1997)'
_diffrn_ambient_temperature 273(2)
_diffrn_measured_fraction_theta_full 0.991
_diffrn_measured_fraction_theta_max 0.991
_diffrn_measurement_device_type 'Siemens SMART CCD area-detector'
_diffrn_measurement_method '\f and \w'
_diffrn_radiation_monochromator graphite
_diffrn_radiation_source 'sealed tube'
_diffrn_radiation_type MoK\a
_diffrn_radiation_wavelength 0.71073
_diffrn_reflns_av_R_equivalents 0.0591
_diffrn_reflns_av_sigmaI/netI 0.0427
_diffrn_reflns_limit_h_max 21
_diffrn_reflns_limit_h_min -21
_diffrn_reflns_limit_k_max 16
_diffrn_reflns_limit_k_min -15
_diffrn_reflns_limit_l_max 29
_diffrn_reflns_limit_l_min -36
_diffrn_reflns_number 54546
_diffrn_reflns_reduction_process
;
;
_diffrn_reflns_theta_full 30.07
_diffrn_reflns_theta_max 30.07
_diffrn_reflns_theta_min 1.93
_diffrn_standards_number 0
_exptl_absorpt_coefficient_mu 0.083
_exptl_absorpt_correction_T_max 0.984
_exptl_absorpt_correction_T_min 0.946
_exptl_absorpt_correction_type multi-scan
_exptl_absorpt_process_details '(SADABS; Sheldrick, 1996)'
_exptl_crystal_colour colorless
_exptl_crystal_density_diffrn 1.223
_exptl_crystal_density_method 'not measured'
_exptl_crystal_description needle
_exptl_crystal_F_000 1792
_exptl_crystal_size_max 0.68
_exptl_crystal_size_mid 0.24
_exptl_crystal_size_min 0.19
_refine_diff_density_max 0.100
_refine_diff_density_min -0.128
_refine_ls_extinction_method none
_refine_ls_goodness_of_fit_ref 1.011
_refine_ls_hydrogen_treatment constr
_refine_ls_matrix_type full
_refine_ls_number_parameters 577
_refine_ls_number_reflns 6881
_refine_ls_number_restraints 1
_refine_ls_restrained_S_all 1.011
_refine_ls_R_factor_all 0.1193
_refine_ls_R_factor_gt 0.0533
_refine_ls_shift/su_max 0.000
_refine_ls_shift/su_mean 0.000
_refine_ls_structure_factor_coef Fsqd
_refine_ls_weighting_details 'calc w = 1/[\s^2^(Fo^2^)+(0.0512P)^2^] where P = (Fo^2^+2Fc^2^)/3'
_refine_ls_weighting_scheme calc
_refine_ls_wR_factor_gt 0.0973
_refine_ls_wR_factor_ref 0.1181
_reflns_number_gt 3609
_reflns_number_total 6881
_reflns_threshold_expression I>2\s(I)
_cod_data_source_file wn6398.cif
_cod_data_source_block I
_cod_depositor_comments
;
The following automatic conversions were performed:
'_symmetry_cell_setting' value 'Orthorhombic' changed to 'orthorhombic'
according to '/home/saulius/struct/CIF-dictionaries/cif_core.dic'
dictionary named 'cif_core.dic' version 2.4.1 from 2010-06-29.

Automatic conversion script
Id: cif_fix_enum 1527 2010-12-29 10:47:43Z saulius 

The following automatic conversions were performed:

'_symmetry_cell_setting' value 'Orthorhombic' changed to
'orthorhombic' according to
/home/saulius/struct/CIF-dictionaries/cif_core.dic dictionary named
'cif_core.dic' version 2.4.1 from 2010-06-29.

Automatic conversion script
Id: cif_fix_values 1715 2011-07-08 13:25:40Z adriana 
;
_cod_database_code 2207693

loop_
_symmetry_equiv_pos_site_id
_symmetry_equiv_pos_as_xyz
1 x,y,z
2 -x,-y,1/2+z
3 1/2-x,1/2+y,1/2+z
4 1/2+x,1/2-y,z

loop_
_atom_site_aniso_label
_atom_site_aniso_U_11
_atom_site_aniso_U_22
_atom_site_aniso_U_33
_atom_site_aniso_U_12
_atom_site_aniso_U_13
_atom_site_aniso_U_23
O1A 0.0732(14) 0.0500(11) 0.0726(13) -0.0095(10) -0.0036(12) 0.0173(10)
O2A 0.0902(17) 0.0724(15) 0.0833(17) -0.0055(13) -0.0197(14) 0.0342(13)
O3A 0.0728(14) 0.0635(13) 0.0695(14) 0.0151(11) -0.0007(12) -0.0105(11)
O4A 0.1080(19) 0.0682(14) 0.0551(13) 0.0169(13) -0.0092(13) 0.0043(11)
N1A 0.121(3) 0.0664(19) 0.104(3) 0.0136(19) 0.008(2) 0.027(2)
N2A 0.090(2) 0.080(2) 0.090(2) 0.0251(17) -0.0011(18) -0.0214(18)
C1A 0.0563(19) 0.054(2) 0.050(2) -0.0044(13) -0.0076(17) 0.0039(13)
C2A 0.070(2) 0.075(2) 0.0498(19) -0.0051(18) -0.0019(16) -0.0031(17)
C3A 0.104(3) 0.082(3) 0.075(2) 0.002(2) -0.007(2) -0.029(2)
C4A 0.152(4) 0.064(2) 0.100(3) -0.008(2) -0.021(3) -0.021(2)
C5A 0.156(4) 0.063(2) 0.090(3) -0.027(2) -0.018(3) 0.009(2)
C6A 0.091(3) 0.064(2) 0.062(2) -0.0156(18) -0.012(2) 0.0045(17)
C7A 0.123(4) 0.093(3) 0.065(3) -0.035(3) 0.003(2) 0.017(2)
C8A 0.113(3) 0.106(3) 0.055(2) -0.029(3) 0.017(2) -0.012(2)
C9A 0.070(2) 0.073(2) 0.064(2) -0.0079(17) 0.0063(18) -0.0102(17)
C10A 0.0459(16) 0.0587(18) 0.0542(18) -0.0019(13) -0.0014(15) 0.0002(14)
C11A 0.0531(18) 0.0504(15) 0.0596(18) 0.0047(13) -0.0051(15) 0.0038(14)
C12A 0.0576(18) 0.0458(15) 0.0503(17) 0.0045(13) -0.0014(14) 0.0067(13)
C13A 0.0486(17) 0.0430(14) 0.0542(17) 0.0034(12) -0.0008(14) 0.0038(13)
C14A 0.0524(17) 0.0512(18) 0.0501(17) 0.0041(14) 0.0032(14) 0.0091(14)
C15A 0.0532(17) 0.0458(16) 0.0593(18) 0.0016(13) -0.0030(15) 0.0059(14)
C16A 0.0512(17) 0.0539(18) 0.0577(19) 0.0077(14) 0.0008(15) -0.0034(15)
C17A 0.068(2) 0.066(2) 0.063(2) 0.0113(17) 0.0139(17) 0.0014(17)
C18A 0.066(2) 0.0577(17) 0.0539(18) 0.0046(15) 0.0097(16) 0.0136(14)
C19A 0.069(2) 0.0500(17) 0.073(2) 0.0083(15) 0.0004(18) 0.0043(16)
C20A 0.0572(19) 0.068(2) 0.068(2) 0.0066(16) -0.0050(17) -0.0038(17)
C21A 0.0545(18) 0.0473(16) 0.059(2) -0.0014(14) 0.0024(16) 0.0065(15)
C22A 0.086(3) 0.081(3) 0.070(2) 0.003(2) 0.003(2) -0.023(2)
C23A 0.142(4) 0.073(3) 0.109(4) 0.004(3) 0.012(3) -0.023(3)
C24A 0.068(2) 0.0468(16) 0.0582(19) 0.0032(15) 0.0008(16) 0.0111(14)
C25A 0.094(3) 0.050(2) 0.104(4) -0.0154(17) 0.005(3) 0.0196(18)
C26A 0.102(3) 0.077(2) 0.136(5) -0.027(2) -0.026(3) 0.020(3)
O1B 0.0722(14) 0.0530(11) 0.0787(15) 0.0134(11) 0.0071(12) 0.0192(11)
O2B 0.0925(18) 0.0815(16) 0.0829(17) 0.0069(13) 0.0176(14) 0.0421(14)
O3B 0.0875(16) 0.0613(13) 0.0698(15) -0.0187(11) -0.0023(13) 0.0007(11)
O4B 0.1010(18) 0.0661(14) 0.0587(13) -0.0141(13) 0.0201(13) 0.0037(11)
N1B 0.086(2) 0.083(2) 0.084(2) -0.0150(17) 0.0106(18) -0.0243(18)
N2B 0.116(3) 0.0619(17) 0.124(3) -0.0072(17) -0.008(2) 0.036(2)
C1B 0.056(2) 0.070(2) 0.063(3) 0.0057(15) 0.0204(19) 0.0155(16)
C2B 0.073(2) 0.069(2) 0.078(3) 0.0046(18) 0.019(2) 0.005(2)
C3B 0.117(4) 0.088(3) 0.094(3) 0.010(2) 0.018(3) -0.010(2)
C4B 0.160(5) 0.075(3) 0.135(5) 0.012(3) 0.032(4) -0.001(3)
C5B 0.157(5) 0.074(3) 0.118(4) 0.034(3) 0.038(4) 0.028(3)
C6B 0.086(3) 0.084(3) 0.073(3) 0.025(2) 0.019(2) 0.031(2)
C7B 0.107(3) 0.116(4) 0.083(3) 0.044(3) 0.016(3) 0.043(3)
C8B 0.088(3) 0.136(4) 0.067(3) 0.034(3) -0.002(2) 0.019(3)
C9B 0.066(2) 0.095(2) 0.064(2) 0.0121(19) -0.0004(19) 0.0093(19)
C10B 0.0507(18) 0.068(2) 0.0552(19) 0.0010(15) 0.0090(16) 0.0148(16)
C11B 0.0522(19) 0.0568(17) 0.0634(19) -0.0027(14) 0.0088(15) 0.0142(15)
C12B 0.0486(17) 0.0467(14) 0.0492(16) -0.0025(12) -0.0016(13) 0.0126(13)
C13B 0.0460(15) 0.0490(15) 0.0471(16) 0.0036(13) 0.0002(13) 0.0067(13)
C14B 0.065(2) 0.0533(16) 0.0605(19) -0.0025(15) -0.0035(16) 0.0161(15)
C15B 0.066(2) 0.071(2) 0.054(2) -0.0012(17) -0.0112(17) 0.0081(17)
C16B 0.0511(18) 0.0568(19) 0.064(2) -0.0003(15) 0.0058(16) -0.0027(16)
C17B 0.0509(17) 0.0522(18) 0.0530(18) -0.0026(14) 0.0038(15) 0.0056(15)
C18B 0.0487(17) 0.0531(18) 0.0483(16) -0.0009(14) 0.0001(14) 0.0088(14)
C19B 0.062(2) 0.071(2) 0.065(2) -0.0025(17) 0.0023(18) -0.0121(17)
C20B 0.073(2) 0.0531(18) 0.074(2) -0.0077(16) -0.0001(18) 0.0091(17)
C21B 0.059(2) 0.0522(17) 0.062(2) -0.0029(15) -0.0018(17) 0.0111(15)
C22B 0.098(3) 0.065(3) 0.102(4) 0.024(2) 0.001(3) 0.028(2)
C23B 0.097(3) 0.080(3) 0.159(5) 0.034(2) 0.007(3) 0.029(3)
C24B 0.0588(18) 0.0470(15) 0.0567(19) 0.0015(14) -0.0023(16) 0.0062(14)
C25B 0.102(3) 0.074(2) 0.083(3) -0.005(2) -0.016(2) -0.017(2)
C26B 0.140(4) 0.078(3) 0.132(5) -0.001(3) -0.021(3) -0.020(3)

loop_
_atom_site_label
_atom_site_fract_x
_atom_site_fract_y
_atom_site_fract_z
_atom_site_U_iso_or_equiv
_atom_site_thermal_displace_type
_atom_site_calc_flag
_atom_site_refinement_flags
_atom_site_occupancy
_atom_site_type_symbol
O1A 0.25157(14) 0.64579(16) 0.20265(8) 0.0653(7) Uani . . 1.000 O
O2A 0.14042(16) 0.64725(19) 0.14767(10) 0.0820(9) Uani . . 1.000 O
O3A 0.10275(14) 0.62465(18) 0.27534(8) 0.0686(8) Uani . . 1.000 O
O4A 0.19196(18) 0.48526(18) 0.30235(9) 0.0771(9) Uani . . 1.000 O
N1A 0.2538(2) 0.0130(3) 0.26678(14) 0.0971(15) Uani . . 1.000 N
N2A 0.3754(2) 0.0182(3) 0.12829(13) 0.0867(12) Uani . . 1.000 N
C1A 0.0212(2) 0.2458(2) 0.20086(14) 0.0534(11) Uani . . 1.000 C
C2A 0.0548(2) 0.2222(3) 0.15174(13) 0.0649(11) Uani . . 1.000 C
C3A 0.0582(3) 0.1124(3) 0.13301(16) 0.0870(16) Uani . . 1.000 C
C4A 0.0294(3) 0.0194(4) 0.1619(2) 0.1053(18) Uani . . 1.000 C
C5A -0.0046(3) 0.0381(3) 0.20889(19) 0.1030(18) Uani . . 1.000 C
C6A -0.0115(3) 0.1515(3) 0.23020(15) 0.0723(14) Uani . . 1.000 C
C7A -0.0488(3) 0.1717(4) 0.27874(16) 0.0937(19) Uani . . 1.000 C
C8A -0.0533(3) 0.2801(4) 0.29754(16) 0.0913(16) Uani . . 1.000 C
C9A -0.0200(2) 0.3733(3) 0.26997(13) 0.0690(12) Uani . . 1.000 C
C10A 0.0178(2) 0.3597(3) 0.22276(12) 0.0529(10) Uani . . 1.000 C
C11A 0.05530(18) 0.4644(2) 0.19581(12) 0.0544(10) Uani . . 1.000 C
C12A 0.14990(18) 0.4958(2) 0.21234(11) 0.0512(10) Uani . . 1.000 C
C13A 0.21108(17) 0.3966(2) 0.19912(11) 0.0486(9) Uani . . 1.000 C
C14A 0.21507(19) 0.2968(3) 0.22968(12) 0.0512(10) Uani . . 1.000 C
C15A 0.25887(19) 0.1996(2) 0.21264(12) 0.0528(10) Uani . . 1.000 C
C16A 0.30176(18) 0.2013(2) 0.16529(12) 0.0543(10) Uani . . 1.000 C
C17A 0.3003(2) 0.3001(3) 0.13631(14) 0.0657(12) Uani . . 1.000 C
C18A 0.2554(2) 0.3963(3) 0.15294(11) 0.0592(11) Uani . . 1.000 C
C19A 0.2567(2) 0.0956(3) 0.24309(13) 0.0640(11) Uani . . 1.000 C
C20A 0.3434(2) 0.0978(3) 0.14555(13) 0.0644(11) Uani . . 1.000 C
C21A 0.15207(19) 0.5307(2) 0.26868(12) 0.0536(10) Uani . . 1.000 C
C22A 0.1021(3) 0.6794(4) 0.32577(15) 0.0790(16) Uani . . 1.000 C
C23A 0.0812(4) 0.8033(4) 0.3177(2) 0.108(2) Uani . . 1.000 C
C24A 0.1780(2) 0.6052(2) 0.18269(13) 0.0577(11) Uani . . 1.000 C
C25A 0.2878(3) 0.7501(3) 0.1802(2) 0.0827(18) Uani . . 1.000 C
C26A 0.3730(3) 0.7707(4) 0.2044(2) 0.105(2) Uani . . 1.000 C
O1B 0.50005(15) -0.14475(16) 0.48444(9) 0.0680(8) Uani . . 1.000 O
O2B 0.38768(17) -0.1510(2) 0.53912(10) 0.0856(10) Uani . . 1.000 O
O3B 0.35038(15) -0.12666(19) 0.41143(9) 0.0729(8) Uani . . 1.000 O
O4B 0.44057(16) 0.01287(18) 0.38541(9) 0.0753(9) Uani . . 1.000 O
N1B 0.6180(2) 0.4835(3) 0.55776(13) 0.0843(12) Uani . . 1.000 N
N2B 0.4958(3) 0.4859(3) 0.41972(16) 0.1006(15) Uani . . 1.000 N
C1B 0.2582(2) 0.2434(3) 0.48238(16) 0.0630(14) Uani . . 1.000 C
C2B 0.2918(2) 0.2728(3) 0.53142(16) 0.0733(14) Uani . . 1.000 C
C3B 0.2915(3) 0.3841(3) 0.54866(18) 0.0997(19) Uani . . 1.000 C
C4B 0.2575(4) 0.4727(4) 0.5182(2) 0.123(3) Uani . . 1.000 C
C5B 0.2243(4) 0.4489(4) 0.4716(2) 0.116(2) Uani . . 1.000 C
C6B 0.2224(3) 0.3339(3) 0.45247(15) 0.0810(17) Uani . . 1.000 C
C7B 0.1859(3) 0.3071(5) 0.40457(19) 0.1020(19) Uani . . 1.000 C
C8B 0.1841(3) 0.1974(5) 0.38618(17) 0.0970(19) Uani . . 1.000 C
C9B 0.2217(2) 0.1086(3) 0.41579(14) 0.0750(12) Uani . . 1.000 C
C10B 0.2589(2) 0.1285(3) 0.46262(14) 0.0580(11) Uani . . 1.000 C
C11B 0.30009(19) 0.0283(3) 0.49137(13) 0.0575(11) Uani . . 1.000 C
C12B 0.39565(17) 0.0019(2) 0.47510(10) 0.0482(9) Uani . . 1.000 C
C13B 0.45368(17) 0.1030(2) 0.48855(10) 0.0474(9) Uani . . 1.000 C
C14B 0.4980(2) 0.1043(3) 0.53497(12) 0.0596(11) Uani . . 1.000 C
C15B 0.5420(2) 0.2006(3) 0.55152(12) 0.0637(12) Uani . . 1.000 C
C16B 0.54199(19) 0.3013(3) 0.52218(13) 0.0573(11) Uani . . 1.000 C
C17B 0.49926(19) 0.3006(2) 0.47497(11) 0.0520(10) Uani . . 1.000 C
C18B 0.45674(18) 0.2020(2) 0.45812(11) 0.0500(10) Uani . . 1.000 C
C19B 0.5849(2) 0.4026(3) 0.54166(13) 0.0660(12) Uani . . 1.000 C
C20B 0.4980(2) 0.4043(3) 0.44384(14) 0.0667(11) Uani . . 1.000 C
C21B 0.4254(2) -0.1070(3) 0.50418(13) 0.0577(11) Uani . . 1.000 C
C22B 0.5373(3) -0.2489(3) 0.5068(2) 0.0883(19) Uani . . 1.000 C
C23B 0.6211(3) -0.2697(4) 0.4808(2) 0.112(2) Uani . . 1.000 C
C24B 0.3995(2) -0.0327(2) 0.41823(12) 0.0542(10) Uani . . 1.000 C
C25B 0.3470(3) -0.1794(3) 0.36084(16) 0.0863(16) Uani . . 1.000 C
C26B 0.3430(4) -0.3057(4) 0.3672(2) 0.117(2) Uani . . 1.000 C
H2AA 0.07510 0.28300 0.13170 0.0780 Uiso calc R 1.000 H
H3AA 0.08030 0.09960 0.10030 0.1050 Uiso calc R 1.000 H
H4AA 0.03330 -0.05540 0.14890 0.1260 Uiso calc R 1.000 H
H5AA -0.02410 -0.02490 0.22790 0.1240 Uiso calc R 1.000 H
H7AA -0.07040 0.11000 0.29780 0.1120 Uiso calc R 1.000 H
H8AA -0.07890 0.29280 0.32930 0.1090 Uiso calc R 1.000 H
H11A 0.01790 0.53040 0.20240 0.0650 Uiso calc R 1.000 H
H11B 0.05470 0.45020 0.15910 0.0650 Uiso calc R 1.000 H
H9AA -0.02350 0.44710 0.28400 0.0830 Uiso calc R 1.000 H
H14A 0.18810 0.29610 0.26160 0.0610 Uiso calc R 1.000 H
H17A 0.32990 0.30230 0.10520 0.0790 Uiso calc R 1.000 H
H18A 0.25480 0.46250 0.13270 0.0710 Uiso calc R 1.000 H
H22A 0.15850 0.67150 0.34200 0.0950 Uiso calc R 1.000 H
H22B 0.05870 0.64340 0.34760 0.0950 Uiso calc R 1.000 H
H23A 0.08000 0.84240 0.35020 0.1620 Uiso calc R 1.000 H
H23B 0.02530 0.80990 0.30150 0.1620 Uiso calc R 1.000 H
H23C 0.12470 0.83790 0.29620 0.1620 Uiso calc R 1.000 H
H25A 0.24940 0.81530 0.18640 0.0990 Uiso calc R 1.000 H
H25B 0.29460 0.74050 0.14350 0.0990 Uiso calc R 1.000 H
H26A 0.39900 0.83870 0.18970 0.1570 Uiso calc R 1.000 H
H26B 0.41010 0.70520 0.19850 0.1570 Uiso calc R 1.000 H
H26C 0.36540 0.78180 0.24060 0.1570 Uiso calc R 1.000 H
H2BA 0.31440 0.21470 0.55220 0.0880 Uiso calc R 1.000 H
H3BA 0.31410 0.40120 0.58090 0.1190 Uiso calc R 1.000 H
H4BA 0.25790 0.54860 0.53010 0.1480 Uiso calc R 1.000 H
H5BA 0.20220 0.50880 0.45170 0.1390 Uiso calc R 1.000 H
H7BA 0.16240 0.36650 0.38490 0.1220 Uiso calc R 1.000 H
H11C 0.26520 -0.04060 0.48590 0.0690 Uiso calc R 1.000 H
H11D 0.29910 0.04540 0.52780 0.0690 Uiso calc R 1.000 H
H8BA 0.15850 0.18110 0.35470 0.1170 Uiso calc R 1.000 H
H9BA 0.22140 0.03340 0.40300 0.0900 Uiso calc R 1.000 H
H14B 0.49780 0.03820 0.55530 0.0710 Uiso calc R 1.000 H
H15A 0.57190 0.19870 0.58250 0.0760 Uiso calc R 1.000 H
H18B 0.43000 0.20180 0.42610 0.0600 Uiso calc R 1.000 H
H22C 0.49860 -0.31420 0.50180 0.1060 Uiso calc R 1.000 H
H22D 0.54640 -0.23830 0.54340 0.1060 Uiso calc R 1.000 H
H23D 0.64760 -0.33820 0.49450 0.1680 Uiso calc R 1.000 H
H23E 0.65890 -0.20460 0.48610 0.1680 Uiso calc R 1.000 H
H23F 0.61120 -0.27980 0.44470 0.1680 Uiso calc R 1.000 H
H25C 0.39830 -0.15840 0.34130 0.1030 Uiso calc R 1.000 H
H25D 0.29610 -0.15240 0.34240 0.1030 Uiso calc R 1.000 H
H26D 0.34040 -0.34200 0.33420 0.1750 Uiso calc R 1.000 H
H26E 0.29210 -0.32580 0.38660 0.1750 Uiso calc R 1.000 H
H26F 0.39390 -0.33180 0.38510 0.1750 Uiso calc R 1.000 H

loop_
_atom_type_symbol
_atom_type_description
_atom_type_scat_dispersion_real
_atom_type_scat_dispersion_imag
_atom_type_scat_source
O O 0.0106 0.0060 'International Tables Vol C Tables 4.2.6.8 and 6.1.1.4'
N N 0.0061 0.0033 'International Tables Vol C Tables 4.2.6.8 and 6.1.1.4'
H H 0.0000 0.0000 'International Tables Vol C Tables 4.2.6.8 and 6.1.1.4'
C C 0.0033 0.0016 'International Tables Vol C Tables 4.2.6.8 and 6.1.1.4'

loop_
_geom_angle_atom_site_label_1
_geom_angle_atom_site_label_2
_geom_angle_atom_site_label_3
_geom_angle
_geom_angle_publ_flag
C24A O1A C25A 117.5(3) .
C21A O3A C22A 118.3(3) .
C21B O1B C22B 117.1(3) .
C24B O3B C25B 118.8(3) .
C6A C1A C10A 118.4(3) no
C2A C1A C10A 123.6(3) no
C2A C1A C6A 118.1(3) no
C1A C2A C3A 121.4(3) no
C2A C3A C4A 121.0(4) no
C3A C4A C5A 119.6(4) no
C4A C5A C6A 122.0(4) no
C5A C6A C7A 122.2(4) no
C1A C6A C5A 117.8(4) no
C1A C6A C7A 120.0(3) no
C6A C7A C8A 120.1(4) no
C7A C8A C9A 120.8(4) no
C8A C9A C10A 122.1(3) no
C1A C10A C9A 118.6(3) no
C9A C10A C11A 119.2(3) no
C1A C10A C11A 122.3(3) no
C10A C11A C12A 114.4(2) no
C11A C12A C21A 110.4(2) no
C11A C12A C13A 109.8(2) no
C13A C12A C24A 109.3(2) no
C11A C12A C24A 108.2(2) no
C13A C12A C21A 113.8(2) no
C21A C12A C24A 105.1(2) no
C12A C13A C18A 120.2(2) no
C14A C13A C18A 118.1(3) no
C12A C13A C14A 121.1(3) no
C13A C14A C15A 120.4(3) no
C14A C15A C19A 119.3(3) no
C14A C15A C16A 120.1(2) no
C16A C15A C19A 120.6(2) no
C17A C16A C20A 119.9(3) no
C15A C16A C17A 119.4(3) no
C15A C16A C20A 120.6(2) no
C16A C17A C18A 120.4(3) no
C13A C18A C17A 121.5(3) no
N1A C19A C15A 178.9(4) .
N2A C20A C16A 177.4(4) .
O3A C21A C12A 109.1(2) .
O3A C21A O4A 123.6(3) .
O4A C21A C12A 127.2(2) .
O3A C22A C23A 107.0(3) .
O1A C24A C12A 109.3(2) .
O1A C24A O2A 124.9(3) .
O2A C24A C12A 125.8(3) .
O1A C25A C26A 107.6(4) .
C1A C2A H2AA 119.00 no
C3A C2A H2AA 119.00 no
C2A C3A H3AA 119.00 no
C4A C3A H3AA 120.00 no
C5A C4A H4AA 120.00 no
C3A C4A H4AA 120.00 no
C4A C5A H5AA 119.00 no
C6A C5A H5AA 119.00 no
C6A C7A H7AA 120.00 no
C8A C7A H7AA 120.00 no
C9A C8A H8AA 120.00 no
C7A C8A H8AA 120.00 no
C8A C9A H9AA 119.00 no
C10A C9A H9AA 119.00 no
C10A C11A H11B 109.00 no
C10A C11A H11A 109.00 no
H11A C11A H11B 108.00 no
C12A C11A H11B 109.00 no
C12A C11A H11A 109.00 no
C15A C14A H14A 120.00 no
C13A C14A H14A 120.00 no
C16A C17A H17A 120.00 no
C18A C17A H17A 120.00 no
C17A C18A H18A 119.00 no
C13A C18A H18A 119.00 no
C23A C22A H22A 110.00 no
C23A C22A H22B 110.00 no
H22A C22A H22B 109.00 no
O3A C22A H22B 110.00 no
O3A C22A H22A 110.00 no
C22A C23A H23B 109.00 no
C22A C23A H23A 109.00 no
H23A C23A H23C 109.00 no
H23B C23A H23C 109.00 no
C22A C23A H23C 110.00 no
H23A C23A H23B 109.00 no
O1A C25A H25A 110.00 no
C26A C25A H25B 110.00 no
O1A C25A H25B 110.00 no
C26A C25A H25A 110.00 no
H25A C25A H25B 109.00 no
C25A C26A H26B 109.00 no
C25A C26A H26C 110.00 no
H26A C26A H26C 110.00 no
H26B C26A H26C 110.00 no
H26A C26A H26B 109.00 no
C25A C26A H26A 109.00 no
C2B C1B C6B 117.5(3) no
C2B C1B C10B 123.1(3) no
C6B C1B C10B 119.5(3) no
C1B C2B C3B 121.4(4) no
C2B C3B C4B 120.3(4) no
C3B C4B C5B 120.4(4) no
C4B C5B C6B 121.1(4) no
C1B C6B C5B 119.3(4) no
C1B C6B C7B 118.9(4) no
C5B C6B C7B 121.8(4) no
C6B C7B C8B 122.0(5) no
C7B C8B C9B 118.6(4) no
C8B C9B C10B 122.6(4) no
C1B C10B C9B 118.5(3) no
C1B C10B C11B 122.4(3) no
C9B C10B C11B 119.2(3) no
C10B C11B C12B 114.1(3) no
C11B C12B C13B 110.0(2) no
C11B C12B C21B 107.8(2) no
C11B C12B C24B 110.5(2) no
C13B C12B C21B 110.0(2) no
C13B C12B C24B 113.7(2) no
C21B C12B C24B 104.6(2) no
C12B C13B C14B 120.0(2) no
C12B C13B C18B 121.5(2) no
C14B C13B C18B 118.1(2) no
C13B C14B C15B 121.7(3) no
C14B C15B C16B 120.3(3) no
C15B C16B C17B 118.7(3) no
C15B C16B C19B 119.1(3) no
C17B C16B C19B 122.2(3) no
C16B C17B C18B 120.5(3) no
C16B C17B C20B 119.8(3) no
C18B C17B C20B 119.8(3) no
C13B C18B C17B 120.7(3) no
N1B C19B C16B 178.9(3) .
N2B C20B C17B 179.0(4) .
O1B C21B O2B 125.1(3) .
O1B C21B C12B 109.5(3) .
O2B C21B C12B 125.5(3) .
O1B C22B C23B 107.1(4) .
O3B C24B O4B 124.5(3) .
O3B C24B C12B 108.5(2) .
O4B C24B C12B 127.0(2) .
O3B C25B C26B 108.4(3) .
C1B C2B H2BA 119.00 no
C3B C2B H2BA 119.00 no
C2B C3B H3BA 120.00 no
C4B C3B H3BA 120.00 no
C3B C4B H4BA 120.00 no
C5B C4B H4BA 120.00 no
C4B C5B H5BA 119.00 no
C6B C5B H5BA 120.00 no
C6B C7B H7BA 119.00 no
C8B C7B H7BA 119.00 no
C7B C8B H8BA 121.00 no
C9B C8B H8BA 121.00 no
C8B C9B H9BA 119.00 no
C10B C9B H9BA 119.00 no
C10B C11B H11C 109.00 no
C10B C11B H11D 109.00 no
C12B C11B H11C 109.00 no
C12B C11B H11D 109.00 no
H11C C11B H11D 108.00 no
C13B C14B H14B 119.00 no
C15B C14B H14B 119.00 no
C14B C15B H15A 120.00 no
C16B C15B H15A 120.00 no
C13B C18B H18B 120.00 no
C17B C18B H18B 120.00 no
O1B C22B H22C 110.00 no
O1B C22B H22D 110.00 no
C23B C22B H22C 110.00 no
C23B C22B H22D 110.00 no
H22C C22B H22D 109.00 no
C22B C23B H23D 110.00 no
C22B C23B H23E 110.00 no
C22B C23B H23F 109.00 no
H23D C23B H23E 110.00 no
H23D C23B H23F 109.00 no
H23E C23B H23F 109.00 no
O3B C25B H25C 110.00 no
O3B C25B H25D 110.00 no
C26B C25B H25C 110.00 no
C26B C25B H25D 110.00 no
H25C C25B H25D 108.00 no
C25B C26B H26D 110.00 no
C25B C26B H26E 109.00 no
C25B C26B H26F 109.00 no
H26D C26B H26E 109.00 no
H26D C26B H26F 109.00 no
H26E C26B H26F 109.00 no

loop_
_geom_bond_atom_site_label_1
_geom_bond_atom_site_label_2
_geom_bond_distance
_geom_bond_publ_flag
O1A C24A 1.331(4) .
O1A C25A 1.451(4) .
O2A C24A 1.185(4) .
O3A C21A 1.335(3) .
O3A C22A 1.459(5) .
O4A C21A 1.193(4) .
O1B C21B 1.331(4) .
O1B C22B 1.454(4) .
O2B C21B 1.194(4) .
O3B C24B 1.334(3) .
O3B C25B 1.454(5) .
O4B C24B 1.187(4) .
N1A C19A 1.138(5) .
N2A C20A 1.136(5) .
N1B C19B 1.144(5) .
N2B C20B 1.134(5) .
C1A C2A 1.408(5) no
C1A C6A 1.423(5) no
C1A C10A 1.435(4) no
C2A C3A 1.360(5) no
C3A C4A 1.385(6) no
C4A C5A 1.350(7) no
C5A C6A 1.427(5) no
C6A C7A 1.409(6) no
C7A C8A 1.346(6) no
C8A C9A 1.392(6) no
C9A C10A 1.371(5) no
C10A C11A 1.513(4) no
C11A C12A 1.560(4) no
C12A C13A 1.522(4) no
C12A C24A 1.543(4) no
C12A C21A 1.524(4) no
C13A C14A 1.403(4) no
C13A C18A 1.384(4) no
C14A C15A 1.383(4) no
C15A C16A 1.400(4) no
C15A C19A 1.440(4) no
C16A C20A 1.451(4) no
C16A C17A 1.369(4) no
C17A C18A 1.378(5) no
C22A C23A 1.482(7) no
C25A C26A 1.474(7) no
C2A H2AA 0.9300 no
C3A H3AA 0.9300 no
C4A H4AA 0.9300 no
C5A H5AA 0.9300 no
C7A H7AA 0.9300 no
C8A H8AA 0.9300 no
C9A H9AA 0.9300 no
C11A H11A 0.9700 no
C11A H11B 0.9700 no
C14A H14A 0.9300 no
C17A H17A 0.9300 no
C18A H18A 0.9300 no
C22A H22A 0.9700 no
C22A H22B 0.9700 no
C23A H23B 0.9600 no
C23A H23C 0.9600 no
C23A H23A 0.9600 no
C25A H25A 0.9700 no
C25A H25B 0.9700 no
C26A H26B 0.9600 no
C26A H26C 0.9600 no
C26A H26A 0.9600 no
C1B C2B 1.421(6) no
C1B C6B 1.416(5) no
C1B C10B 1.424(5) no
C2B C3B 1.362(5) no
C3B C4B 1.397(6) no
C4B C5B 1.347(8) no
C5B C6B 1.419(6) no
C6B C7B 1.404(6) no
C7B C8B 1.355(8) no
C8B C9B 1.408(6) no
C9B C10B 1.368(5) no
C10B C11B 1.518(5) no
C11B C12B 1.560(4) no
C12B C13B 1.511(3) no
C12B C21B 1.538(4) no
C12B C24B 1.537(4) no
C13B C14B 1.389(4) no
C13B C18B 1.393(3) no
C14B C15B 1.372(5) no
C15B C16B 1.392(5) no
C16B C17B 1.396(4) no
C16B C19B 1.436(5) no
C17B C18B 1.385(4) no
C17B C20B 1.447(4) no
C22B C23B 1.476(7) no
C25B C26B 1.470(6) no
C2B H2BA 0.9300 no
C3B H3BA 0.9300 no
C4B H4BA 0.9300 no
C5B H5BA 0.9300 no
C7B H7BA 0.9300 no
C8B H8BA 0.9300 no
C9B H9BA 0.9300 no
C11B H11C 0.9700 no
C11B H11D 0.9700 no
C14B H14B 0.9300 no
C15B H15A 0.9300 no
C18B H18B 0.9300 no
C22B H22C 0.9700 no
C22B H22D 0.9700 no
C23B H23D 0.9600 no
C23B H23E 0.9600 no
C23B H23F 0.9600 no
C25B H25C 0.9700 no
C25B H25D 0.9700 no
C26B H26D 0.9600 no
C26B H26E 0.9600 no
C26B H26F 0.9600 no

loop_
_geom_contact_atom_site_label_1
_geom_contact_atom_site_label_2
_geom_contact_distance
_geom_contact_site_symmetry_2
_geom_contact_publ_flag
O1A O3A 2.982(3) . no
O1A C18A 3.161(4) . no
O1B C14B 3.164(4) . no
O1B O3B 2.994(3) . no
O2A C18A 3.398(4) . no
O2B C14B 3.404(4) . no
O2B C2A 3.399(4) 3_545 no
O3A O1A 2.982(3) . no
O3B C9B 3.363(4) . no
O3B O1B 2.994(3) . no
O4A C7B 3.369(6) . no
O4A C14A 2.908(4) . no
O4B C8A 3.313(5) 4_555 no
O4B C9A 3.341(4) 4_555 no
O4B C18B 2.903(3) . no
O1A H18A 2.8000 . no
O1B H14B 2.8100 . no
O2A H18A 2.7900 . no
O2A H25B 2.6100 . no
O2A H11B 2.6500 . no
O2A H25A 2.7600 . no
O2A H2BA 2.7000 3_554 no
O2A H11A 2.7200 . no
O2B H22C 2.7200 . no
O2B H14B 2.8000 . no
O2B H2AA 2.6000 3_545 no
O2B H11D 2.6600 . no
O2B H11C 2.6600 . no
O2B H22D 2.6400 . no
O3A H9AA 2.8300 . no
O3A H11A 2.5500 . no
O3B H9BA 2.7200 . no
O3B H11C 2.5400 . no
O4A H14A 2.4300 . no
O4A H7BA 2.5900 . no
O4A H22A 2.4400 . no
O4B H9AA 2.7400 4_555 no
O4B H22B 2.7400 4_555 no
O4B H8AA 2.7000 4_555 no
O4B H18B 2.4300 . no
O4B H25C 2.3800 . no
N1B C11B 3.295(4) 4_555 no
N1B C18A 3.447(4) 2_665 no
N2A C14B 3.423(5) 2_654 no
N2A C11A 3.285(4) 4_555 no
N1A H25D 2.8200 . no
N1A H23C 2.9400 1_545 no
N1B H23D 2.6800 1_565 no
N1B H11D 2.9100 4_555 no
N1B H18A 2.8300 2_665 no
N1B H17A 2.8800 2_665 no
N2A H26A 2.6400 1_545 no
N2A H15A 2.8900 2_654 no
N2A H14B 2.8000 2_654 no
N2A H11B 2.8900 4_555 no
N2B H26F 2.7800 1_565 no
C1A C16A 3.552(4) 4_455 no
C1A C13A 3.400(4) . no
C1A C14A 3.130(4) . no
C1A C20A 3.580(4) 4_455 no
C1B C18B 3.154(4) . no
C1B C13B 3.419(4) . no
C1B C19B 3.512(5) 4_455 no
C1B C16B 3.521(4) 4_455 no
C2A C14A 3.309(4) . no
C2A O2B 3.399(4) 3_554 no
C2A C15A 3.527(4) . no
C2A C13A 3.370(4) . no
C2B C18B 3.280(4) . no
C2B C17B 3.528(4) . no
C2B C13B 3.360(4) . no
C7B O4A 3.369(6) . no
C8A C19A 3.551(6) 4_455 no
C8A O4B 3.313(5) 4_455 no
C8B C20B 3.439(6) 4_455 no
C9A C21A 3.210(4) . no
C9A O4B 3.341(4) 4_455 no
C9A C19A 3.523(4) 4_455 no
C9B C20B 3.520(4) 4_455 no
C9B C24B 3.185(4) . no
C9B O3B 3.363(4) . no
C10A C20A 3.389(4) 4_455 no
C10A C14A 3.124(4) . no
C10B C18B 3.160(4) . no
C10B C19B 3.397(5) 4_455 no
C11A C20A 3.585(4) 4_455 no
C11A N2A 3.285(4) 4_455 no
C11B N1B 3.295(4) 4_455 no
C13A C2A 3.370(4) . no
C13A C1A 3.400(4) . no
C13B C2B 3.360(4) . no
C13B C1B 3.419(4) . no
C14A C2A 3.309(4) . no
C14A C1A 3.130(4) . no
C14A C10A 3.124(4) . no
C14A O4A 2.908(4) . no
C14B O1B 3.164(4) . no
C14B N2A 3.423(5) 2_655 no
C14B O2B 3.404(4) . no
C15A C2A 3.527(4) . no
C16A C1A 3.552(4) 4_555 no
C16B C1B 3.521(4) 4_555 no
C17B C2B 3.528(4) . no
C18A N1B 3.447(4) 2_664 no
C18A O2A 3.398(4) . no
C18A O1A 3.161(4) . no
C18B C2B 3.280(4) . no
C18B O4B 2.903(3) . no
C18B C10B 3.160(4) . no
C18B C1B 3.154(4) . no
C19A C9A 3.523(4) 4_555 no
C19A C8A 3.551(6) 4_555 no
C19B C1B 3.512(5) 4_555 no
C19B C10B 3.397(5) 4_555 no
C20A C1A 3.580(4) 4_555 no
C20A C10A 3.389(4) 4_555 no
C20A C11A 3.585(4) 4_555 no
C20B C8B 3.439(6) 4_555 no
C20B C9B 3.520(4) 4_555 no
C21A C9A 3.210(4) . no
C24B C9B 3.185(4) . no
C1A H14A 3.0700 . no
C1B H18B 3.0600 . no
C2A H11B 2.6400 . no
C2B H11D 2.6300 . no
C10A H14A 2.9000 . no
C10B H18B 2.9200 . no
C11A H2AA 2.7000 . no
C11B H2BA 2.6800 . no
C13A H2AA 3.0300 . no
C13B H2BA 3.0000 . no
C21A H14A 2.7700 . no
C21A H9AA 2.8900 . no
C21B H14B 2.4100 . no
C24A H18A 2.4100 . no
C24B H9BA 2.8700 . no
C24B H18B 2.7600 . no
C26B H22A 2.9200 1_545 no
H2AA H11B 2.0800 . no
H2AA C11A 2.7000 . no
H2AA C13A 3.0300 . no
H2AA O2B 2.6000 3_554 no
H2BA H11D 2.0700 . no
H2BA O2A 2.7000 3_545 no
H2BA C11B 2.6800 . no
H2BA C13B 3.0000 . no
H5AA H26B 2.4400 4_455 no
H5AA H7AA 2.5000 . no
H5BA H23E 2.5200 4_455 no
H5BA H7BA 2.4700 . no
H7AA H5AA 2.5000 . no
H7BA H5BA 2.4700 . no
H7BA O4A 2.5900 . no
H8AA O4B 2.7000 4_455 no
H8AA H18B 2.5300 4_455 no
H11A O2A 2.7200 . no
H11A H26A 2.4000 4_465 no
H11A O3A 2.5500 . no
H11A H9AA 2.4200 . no
H11B N2A 2.8900 4_455 no
H11B O2A 2.6500 . no
H11B C2A 2.6400 . no
H11B H2AA 2.0800 . no
H11C O2B 2.6600 . no
H11C H23D 2.3000 4_445 no
H11C O3B 2.5400 . no
H11C H9BA 2.4200 . no
H11D N1B 2.9100 4_455 no
H11D O2B 2.6600 . no
H11D C2B 2.6300 . no
H11D H2BA 2.0700 . no
H9AA O3A 2.8300 . no
H9AA C21A 2.8900 . no
H9AA H11A 2.4200 . no
H9AA O4B 2.7400 4_455 no
H9BA H11C 2.4200 . no
H9BA O3B 2.7200 . no
H9BA C24B 2.8700 . no
H14A O4A 2.4300 . no
H14A C1A 3.0700 . no
H14A C10A 2.9000 . no
H14A C21A 2.7700 . no
H14B O1B 2.8100 . no
H14B O2B 2.8000 . no
H14B C21B 2.4100 . no
H14B N2A 2.8000 2_655 no
H15A N2A 2.8900 2_655 no
H17A N1B 2.8800 2_664 no
H18A O1A 2.8000 . no
H18A O2A 2.7900 . no
H18A C24A 2.4100 . no
H18A N1B 2.8300 2_664 no
H18B H8AA 2.5300 4_555 no
H18B O4B 2.4300 . no
H18B C1B 3.0600 . no
H18B C10B 2.9200 . no
H18B C24B 2.7600 . no
H22A H26E 2.3600 1_565 no
H22A C26B 2.9200 1_565 no
H22A O4A 2.4400 . no
H22B O4B 2.7400 4_455 no
H22B H25C 2.4800 4_455 no
H22C O2B 2.7200 . no
H22D O2B 2.6400 . no
H23C N1A 2.9400 1_565 no
H23D H11C 2.3000 4_545 no
H23D N1B 2.6800 1_545 no
H23E H5BA 2.5200 4_555 no
H25A O2A 2.7600 . no
H25B O2A 2.6100 . no
H25C H22B 2.4800 4_555 no
H25C O4B 2.3800 . no
H25D N1A 2.8200 . no
H26A N2A 2.6400 1_565 no
H26A H11A 2.4000 4_565 no
H26B H5AA 2.4400 4_555 no
H26E H22A 2.3600 1_545 no
H26F N2B 2.7800 1_545 no

loop_
_geom_hbond_atom_site_label_D
_geom_hbond_atom_site_label_H
_geom_hbond_atom_site_label_A
_geom_hbond_site_symmetry_A
_geom_hbond_distance_DH
_geom_hbond_distance_HA
_geom_hbond_distance_DA
_geom_hbond_angle_DHA
_geom_hbond_publ_flag
C2A H2AA O2B 3_554 0.93 2.60 3.399(4) 145 yes
C7B H7BA O4A . 0.93 2.59 3.369(6) 141 yes
C14A H14A O4A . 0.93 2.43 2.908(4) 112 yes
C18B H18B O4B . 0.93 2.43 2.903(3) 111 yes
C25B H25C O4B . 0.97 2.38 2.723(4) 100 yes

loop_
_geom_torsion_atom_site_label_1
_geom_torsion_atom_site_label_2
_geom_torsion_atom_site_label_3
_geom_torsion_atom_site_label_4
_geom_torsion
_geom_torsion_publ_flag
C24A O1A C25A C26A -173.8(3) no
C25A O1A C24A C12A -179.1(3) no
C25A O1A C24A O2A 0.8(5) no
C22A O3A C21A C12A -174.4(3) no
C21A O3A C22A C23A 153.1(3) no
C22A O3A C21A O4A 4.2(4) no
C22B O1B C21B C12B -179.0(3) no
C22B O1B C21B O2B 1.2(5) no
C21B O1B C22B C23B -177.0(3) no
C24B O3B C25B C26B 143.0(4) no
C25B O3B C24B O4B 1.0(5) no
C25B O3B C24B C12B -177.1(3) no
C2A C1A C10A C9A 177.0(3) no
C10A C1A C6A C7A 2.2(6) no
C6A C1A C2A C3A -1.6(5) no
C10A C1A C2A C3A 178.7(3) no
C10A C1A C6A C5A -177.5(4) no
C2A C1A C6A C7A -177.6(4) no
C6A C1A C10A C9A -2.7(5) no
C2A C1A C10A C11A -3.7(5) no
C6A C1A C10A C11A 176.6(3) no
C2A C1A C6A C5A 2.8(5) no
C1A C2A C3A C4A -0.6(6) no
C2A C3A C4A C5A 1.7(7) no
C3A C4A C5A C6A -0.4(7) no
C4A C5A C6A C7A 178.5(5) no
C4A C5A C6A C1A -1.8(7) no
C5A C6A C7A C8A 179.4(4) no
C1A C6A C7A C8A -0.2(7) no
C6A C7A C8A C9A -1.2(7) no
C7A C8A C9A C10A 0.6(6) no
C8A C9A C10A C11A -178.0(3) no
C8A C9A C10A C1A 1.4(5) no
C1A C10A C11A C12A -95.1(3) no
C9A C10A C11A C12A 84.2(3) no
C10A C11A C12A C13A 62.1(3) no
C10A C11A C12A C24A -178.7(2) no
C10A C11A C12A C21A -64.2(3) no
C13A C12A C21A O4A -4.3(4) no
C24A C12A C21A O3A 54.7(3) no
C24A C12A C21A O4A -123.8(3) no
C11A C12A C24A O2A -11.1(4) no
C11A C12A C21A O4A 119.7(3) no
C21A C12A C24A O1A 50.9(3) no
C13A C12A C21A O3A 174.2(2) no
C21A C12A C13A C18A -142.3(3) no
C21A C12A C24A O2A -129.0(3) no
C11A C12A C24A O1A 168.8(2) no
C13A C12A C24A O2A 108.5(3) no
C11A C12A C13A C14A -77.9(3) no
C21A C12A C13A C14A 46.4(3) no
C13A C12A C24A O1A -71.6(3) no
C11A C12A C13A C18A 93.4(3) no
C11A C12A C21A O3A -61.8(3) no
C24A C12A C13A C18A -25.2(4) no
C24A C12A C13A C14A 163.5(3) no
C14A C13A C18A C17A 1.9(4) no
C12A C13A C14A C15A 168.5(3) no
C12A C13A C18A C17A -169.7(3) no
C18A C13A C14A C15A -2.9(4) no
C13A C14A C15A C16A 1.9(4) no
C13A C14A C15A C19A -175.6(3) no
C19A C15A C16A C20A 1.2(4) no
C19A C15A C16A C17A 177.8(3) no
C14A C15A C16A C17A 0.4(4) no
C14A C15A C16A C20A -176.2(3) no
C15A C16A C17A C18A -1.5(5) no
C20A C16A C17A C18A 175.1(3) no
C16A C17A C18A C13A 0.3(5) no
C2B C1B C6B C5B 2.2(6) no
C2B C1B C6B C7B -177.8(4) no
C10B C1B C6B C7B 2.0(6) no
C2B C1B C10B C9B 177.4(3) no
C10B C1B C6B C5B -178.0(4) no
C10B C1B C2B C3B 178.8(4) no
C6B C1B C2B C3B -1.5(5) no
C6B C1B C10B C11B 177.0(3) no
C2B C1B C10B C11B -3.3(5) no
C6B C1B C10B C9B -2.4(5) no
C1B C2B C3B C4B 0.2(6) no
C2B C3B C4B C5B 0.3(8) no
C3B C4B C5B C6B 0.5(9) no
C4B C5B C6B C7B 178.2(5) no
C4B C5B C6B C1B -1.7(8) no
C1B C6B C7B C8B -0.1(7) no
C5B C6B C7B C8B 179.9(5) no
C6B C7B C8B C9B -1.3(7) no
C7B C8B C9B C10B 0.9(6) no
C8B C9B C10B C1B 1.0(5) no
C8B C9B C10B C11B -178.4(3) no
C1B C10B C11B C12B -95.2(4) no
C9B C10B C11B C12B 84.2(4) no
C10B C11B C12B C21B -175.4(3) no
C10B C11B C12B C24B -61.7(3) no
C10B C11B C12B C13B 64.6(3) no
C11B C12B C21B O1B 168.5(2) no
C24B C12B C21B O1B 50.9(3) no
C13B C12B C21B O2B 108.3(4) no
C11B C12B C24B O4B 122.4(3) no
C11B C12B C21B O2B -11.7(4) no
C13B C12B C21B O1B -71.6(3) no
C21B C12B C24B O3B 56.1(3) no
C21B C12B C24B O4B -121.9(3) no
C24B C12B C21B O2B -129.2(3) no
C11B C12B C24B O3B -59.6(3) no
C24B C12B C13B C14B -141.9(3) no
C24B C12B C13B C18B 45.5(3) no
C13B C12B C24B O3B 176.1(2) no
C13B C12B C24B O4B -1.9(4) no
C11B C12B C13B C14B 93.7(3) no
C11B C12B C13B C18B -79.0(3) no
C21B C12B C13B C14B -25.0(3) no
C21B C12B C13B C18B 162.4(3) no
C12B C13B C18B C17B 169.7(3) no
C14B C13B C18B C17B -3.1(4) no
C18B C13B C14B C15B 1.6(4) no
C12B C13B C14B C15B -171.3(3) no
C13B C14B C15B C16B 1.1(5) no
C14B C15B C16B C19B 176.9(3) no
C14B C15B C16B C17B -2.4(5) no
C15B C16B C17B C18B 0.9(4) no
C19B C16B C17B C20B 0.5(5) no
C15B C16B C17B C20B 179.8(3) no
C19B C16B C17B C18B -178.3(3) no
C16B C17B C18B C13B 1.9(4) no
C20B C17B C18B C13B -177.0(3) no

loop_
_cod_related_entry_id
_cod_related_entry_database
_cod_related_entry_code
1 ChemSpider 24734798
